data_1526635
loop_
_publ_author_name
'Kim, Y.-T.'
'Kim, Y.H.'
'Park, K.'
'Kwon, Y.-U.'
'Young, V.G.jr.'

_publ_section_title
;
 Cd (V O2)4 (Se O3)3 * (H2 O): a new bimetallic vanadium selenite compound
 with heptacoordinated cadmium ion
;
_journal_name_full 'Journal of Solid State Chemistry'
_journal_page_first 23
_journal_page_last 30
_journal_volume 161
_journal_year 2001
_chemical_formula_sum 'Cd H2 O18 Se3 V4'
_chemical_name_systematic 'Cd (V O2)4 (Se O3)3 (H2 O)'
_space_group_IT_number 2
_symmetry_space_group_name_Hall '-P 1'
_symmetry_space_group_name_H-M 'P -1'
_cell_angle_alpha 100.881
_cell_angle_beta 98.796
_cell_angle_gamma 93.69
_cell_formula_units_Z 2
_cell_length_a 6.2999
_cell_length_b 7.4078
_cell_length_c 15.7525
_cell_volume 710.137
_citation_journal_id_ASTM JSSCBI
_cod_data_source_file Kim_JSSCBI_2001_1686.cif
_cod_data_source_block H2Cd1O18Se3V4
_cod_original_cell_volume 710.1373
_cod_original_formula_sum 'H2 Cd1 O18 Se3 V4'
_cod_database_code 1526635

loop_
_symmetry_equiv_pos_as_xyz
x,y,z
-x,-y,-z

loop_
_atom_site_label
_atom_site_type_symbol
_atom_site_fract_x
_atom_site_fract_y
_atom_site_fract_z
_atom_site_occupancy
_atom_site_U_iso_or_equiv
V1 V+5 0.8395 0.6199 0.4814 1 0.0
O11 O-2 0.944 0.6664 0.1972 1 0.0
O9 O-2 0.6366 0.8045 0.2873 1 0.0
O17 O-2 0.3107 0.1669 0.0692 1 0.0
O5 O-2 0.2506 0.5453 0.2914 1 0.0
O6 O-2 0.2955 0.7318 -0.0338 1 0.0
V4 V+5 0.6731 0.7708 0.1659 1 0.0
O3 O-2 0.388 0.9913 0.5627 1 0.0
O2 O-2 0.1463 0.6108 0.4979 1 0.0
Se1 Se+4 0.1802 0.7241 0.0571 1 0.0
O4 O-2 -0.0522 0.8248 0.4226 1 0.0
O18 O-2 0.2061 0.9495 0.3092 1 0.0
O12 O-2 0.543 0.4683 0.1788 1 0.0
O13 O-2 0.3774 0.3652 -0.0567 1 0.0
O1 O-2 0.5831 0.5842 0.4083 1 0.0
V2 V+5 0.5413 0.4561 0.2918 1 0.0
O14 O-2 0.7879 0.9636 0.1596 1 0.0
Se2 Se+4 0.7944 0.9682 0.3714 1 0.0
O15 O-2 0.7857 0.7407 0.5678 1 0.0
Se3 Se+4 0.0039 0.4649 0.2283 1 0.0
O8 O-2 0.1886 0.4984 0.0681 1 0.0
O10 O-2 0.8567 0.4594 0.3108 1 0.0
O16 O-2 0.4832 0.2441 0.29 1 0.0
Cd1 Cd+2 0.3179 0.7988 0.423 1 0.0
O7 O-2 0.3723 0.8268 0.1447 1 0.0
V3 V+5 0.4352 0.354 0.0612 1 0.0
